data_7045032
loop_
_publ_author_name
'Hutchinson, Daniel John'
'Clauss, Reike'
'S\'arosi, Menyh\'art-Botond'
'Hey-Hawkins, Evamarie'

_publ_section_title
;
 Supramolecular self-assembly of heterobimetallic complexes: a new
 N,P-based, selective heteroditopic ligand.
;
_journal_issue 4
_journal_name_full 'Dalton transactions (Cambridge, England : 2003)'
_journal_page_first 1053
_journal_page_last 1061
_journal_paper_doi 10.1039/c7dt04449f
_journal_volume 47
_journal_year 2018
_chemical_formula_moiety 'C27 H30 N7 O P'
_chemical_formula_sum 'C27 H30 N7 O P'
_chemical_formula_weight 499.55
_chemical_melting_point 480.0(10)
_chemical_properties_physical Heat-sensitive
_space_group_crystal_system triclinic
_space_group_IT_number 2
_space_group_name_Hall '-P 1'
_space_group_name_H-M_alt 'P -1'
_symmetry_space_group_name_Hall '-P 1'
_symmetry_space_group_name_H-M 'P -1'
_atom_sites_solution_hydrogens mixed
_audit_creation_method SHELXL-2013
_audit_update_record
;
2017-10-26 deposited with the CCDC.
2017-12-12 downloaded from the CCDC.
;
_cell_angle_alpha 112.525(2)
_cell_angle_beta 99.453(2)
_cell_angle_gamma 90.041(2)
_cell_formula_units_Z 2
_cell_length_a 8.3136(3)
_cell_length_b 11.9294(3)
_cell_length_c 13.9717(4)
_cell_measurement_reflns_used 10758
_cell_measurement_temperature 130.05(10)
_cell_measurement_theta_max 37.2380
_cell_measurement_theta_min 3.0000
_cell_volume 1259.49(7)
_computing_cell_refinement
;
CrysAlisPro, Agilent Technologies,
Version 1.171.37.35 (release 13-08-2014 CrysAlis171 .NET)
(compiled Aug 13 2014,18:06:01)
;
_computing_data_collection
;
CrysAlisPro, Agilent Technologies,
Version 1.171.37.35 (release 13-08-2014 CrysAlis171 .NET)
(compiled Aug 13 2014,18:06:01)
;
_computing_data_reduction
;
CrysAlisPro, Agilent Technologies,
Version 1.171.37.35 (release 13-08-2014 CrysAlis171 .NET)
(compiled Aug 13 2014,18:06:01)
;
_computing_molecular_graphics 'Bruker SHELXTL'
_computing_publication_material 'Bruker SHELXTL'
_computing_structure_refinement 'SHELXL-2013 (Sheldrick, 2013)'
_computing_structure_solution 'SHELXL-2013 (Sheldrick, 2013)'
_diffrn_ambient_temperature 130.05(10)
_diffrn_detector_area_resol_mean 6.3560
_diffrn_measured_fraction_theta_full 0.999
_diffrn_measured_fraction_theta_max 0.999
_diffrn_measurement_device_type 'Xcalibur, Sapphire3, Gemini'
_diffrn_measurement_method '\w scans'
_diffrn_radiation_type MoK\a
_diffrn_radiation_wavelength 0.71073
_diffrn_reflns_av_R_equivalents 0.0199
_diffrn_reflns_av_unetI/netI 0.0158
_diffrn_reflns_Laue_measured_fraction_full 0.999
_diffrn_reflns_Laue_measured_fraction_max 0.999
_diffrn_reflns_limit_h_max 10
_diffrn_reflns_limit_h_min -10
_diffrn_reflns_limit_k_max 14
_diffrn_reflns_limit_k_min -14
_diffrn_reflns_limit_l_max 16
_diffrn_reflns_limit_l_min -16
_diffrn_reflns_number 19851
_diffrn_reflns_point_group_measured_fraction_full 0.999
_diffrn_reflns_point_group_measured_fraction_max 0.999
_diffrn_reflns_theta_full 25.242
_diffrn_reflns_theta_max 25.495
_diffrn_reflns_theta_min 2.490
_diffrn_source 'Enhance (Mo) X-ray Source'
_exptl_absorpt_coefficient_mu 0.144
_exptl_absorpt_correction_T_max 1.00000
_exptl_absorpt_correction_T_min 0.98200
_exptl_absorpt_correction_type multi-scan
_exptl_absorpt_process_details
;
CrysAlisPro, Agilent Technologies,
Version 1.171.37.35 (release 13-08-2014 CrysAlis171 .NET)
(compiled Aug 13 2014,18:06:01)
Empirical absorption correction using spherical harmonics,
 implemented in SCALE3 ABSPACK scaling algorithm.
Empirical absorption correction using spherical harmonics,
 implemented in SCALE3 ABSPACK scaling algorithm.
;
_exptl_crystal_colour 'clear light yellow'
_exptl_crystal_density_diffrn 1.317
_exptl_crystal_description prism
_exptl_crystal_F_000 528
_exptl_crystal_recrystallization_method 'Vapour deposition'
_exptl_crystal_size_max 0.4000
_exptl_crystal_size_mid 0.3000
_exptl_crystal_size_min 0.2500
_refine_diff_density_max 0.408
_refine_diff_density_min -0.386
_refine_diff_density_rms 0.041
_refine_ls_extinction_method none
_refine_ls_goodness_of_fit_ref 1.037
_refine_ls_hydrogen_treatment mixed
_refine_ls_matrix_type full
_refine_ls_number_parameters 333
_refine_ls_number_reflns 4681
_refine_ls_number_restraints 0
_refine_ls_restrained_S_all 1.037
_refine_ls_R_factor_all 0.0405
_refine_ls_R_factor_gt 0.0368
_refine_ls_shift/su_max 0.001
_refine_ls_shift/su_mean 0.000
_refine_ls_structure_factor_coef Fsqd
_refine_ls_weighting_details 'w=1/[\s^2^(Fo^2^)+(0.0470P)^2^+0.6727P] where P=(Fo^2^+2Fc^2^)/3'
_refine_ls_weighting_scheme calc
_refine_ls_wR_factor_gt 0.0961
_refine_ls_wR_factor_ref 0.0988
_reflns_Friedel_coverage 0.000
_reflns_number_gt 4272
_reflns_number_total 4681
_reflns_threshold_expression 'I > 2\s(I)'
_cod_data_source_file c7dt04449f2.cif
_cod_data_source_block L1
_cod_depositor_comments
;
The following automatic conversions were performed:

'_chemical_melting_point' value '479-481 ' was changed to '480.0(10)'
- the average value was taken and precision was estimated.

Automatic conversion script
Id: cif_fix_values 4973 2017-02-22 13:04:09Z antanas 

 Adding full bibliography for 7045032--7045034.cif.
;
_cod_database_code 7045032
_shelx_space_group_comment
;
The symmetry employed for this shelxl refinement is uniquely defined
by the following loop, which should always be used as a source of
symmetry information in preference to the above space-group names.
They are only intended as comments.
;
_shelxl_version_number 2013-4

loop_
_space_group_symop_operation_xyz
'x, y, z'
'-x, -y, -z'

loop_
_atom_site_label
_atom_site_type_symbol
_atom_site_fract_x
_atom_site_fract_y
_atom_site_fract_z
_atom_site_U_iso_or_equiv
_atom_site_adp_type
_atom_site_occupancy
_atom_site_site_symmetry_order
_atom_site_calc_flag
_atom_site_refinement_flags_posn
_atom_site_refinement_flags_adp
C2 C 0.53491(17) 1.24416(13) 0.54436(11) 0.0192(3) Uani 1 1 d . .
C4 C 0.68255(16) 1.07816(12) 0.51418(11) 0.0175(3) Uani 1 1 d . .
C5 C 0.67436(17) 1.06243(12) 0.40978(11) 0.0187(3) Uani 1 1 d . .
H5 H 0.7205 0.9980 0.3628 0.022 Uiso 1 1 calc R U
C6 C 0.59371(17) 1.14801(12) 0.37974(11) 0.0180(3) Uani 1 1 d . .
C7 C 0.45674(19) 1.34594(13) 0.61914(12) 0.0242(3) Uani 1 1 d . .
H7A H 0.4692 1.3382 0.6858 0.036 Uiso 1 1 calc R U
H7B H 0.3426 1.3426 0.5911 0.036 Uiso 1 1 calc R U
H7C H 0.5083 1.4223 0.6284 0.036 Uiso 1 1 calc R U
C8 C 0.7886(2) 1.01880(14) 0.66391(11) 0.0252(3) Uani 1 1 d . .
H8A H 0.7516 0.9454 0.6691 0.038 Uiso 1 1 calc R U
H8B H 0.7257 1.0842 0.6999 0.038 Uiso 1 1 calc R U
H8C H 0.9020 1.0382 0.6955 0.038 Uiso 1 1 calc R U
C9 C 0.5571(2) 1.25033(14) 0.25303(12) 0.0262(3) Uani 1 1 d . .
H9A H 0.6538 1.2735 0.2338 0.039 Uiso 1 1 calc R U
H9B H 0.5319 1.3161 0.3134 0.039 Uiso 1 1 calc R U
H9C H 0.4674 1.2318 0.1953 0.039 Uiso 1 1 calc R U
C10 C 0.92140(17) 0.83643(13) 0.51440(11) 0.0196(3) Uani 1 1 d . .
H10 H 0.9411 0.8475 0.5850 0.023 Uiso 1 1 calc R U
C11 C 0.98885(17) 0.73563(12) 0.43652(11) 0.0189(3) Uani 1 1 d . .
C12 C 0.96473(18) 0.71586(13) 0.33012(12) 0.0224(3) Uani 1 1 d . .
H12 H 0.9040 0.7674 0.3049 0.027 Uiso 1 1 calc R U
C13 C 1.03276(19) 0.61837(14) 0.26326(12) 0.0250(3) Uani 1 1 d . .
H13 H 1.0185 0.6030 0.1918 0.030 Uiso 1 1 calc R U
C14 C 1.12288(18) 0.54288(13) 0.30291(12) 0.0239(3) Uani 1 1 d . .
H14 H 1.1710 0.4771 0.2590 0.029 Uiso 1 1 calc R U
C15 C 1.13946(17) 0.56795(13) 0.40958(12) 0.0207(3) Uani 1 1 d . .
C16 C 1.23090(19) 0.49078(13) 0.46036(13) 0.0254(3) Uani 1 1 d . .
H16A H 1.3101 0.5418 0.5209 0.030 Uiso 1 1 calc R U
H16B H 1.1552 0.4502 0.4846 0.030 Uiso 1 1 calc R U
C18 C 0.66174(18) 1.04009(13) 0.11923(11) 0.0217(3) Uani 1 1 d . .
H18 H 0.6254 1.1019 0.0978 0.026 Uiso 1 1 calc R U
C19 C 0.73358(18) 0.93750(13) 0.05001(11) 0.0219(3) Uani 1 1 d . .
C20 C 0.78770(18) 0.93092(14) -0.03861(11) 0.0235(3) Uani 1 1 d . .
C21 C 0.86456(19) 0.81748(15) -0.08928(12) 0.0272(3) Uani 1 1 d . .
C22 C 0.8603(2) 0.73930(15) -0.04103(13) 0.0298(4) Uani 1 1 d . .
H22 H 0.8923 0.6601 -0.0677 0.036 Uiso 1 1 calc R U
C23 C 0.7744(2) 1.02699(15) -0.08365(12) 0.0292(4) Uani 1 1 d . .
H23A H 0.6956 0.9988 -0.1478 0.044 Uiso 1 1 calc R U
H23B H 0.8789 1.0437 -0.0980 0.044 Uiso 1 1 calc R U
H23C H 0.7402 1.0999 -0.0340 0.044 Uiso 1 1 calc R U
C24 C 0.9419(2) 0.79655(17) -0.18391(14) 0.0373(4) Uani 1 1 d . .
H24A H 1.0051 0.7266 -0.1969 0.056 Uiso 1 1 calc R U
H24B H 1.0119 0.8666 -0.1713 0.056 Uiso 1 1 calc R U
H24C H 0.8581 0.7830 -0.2441 0.056 Uiso 1 1 calc R U
C25 C 0.5845(2) 0.72592(14) 0.05655(12) 0.0259(3) Uani 1 1 d . .
C26 C 0.5093(2) 0.64470(15) -0.04287(13) 0.0310(4) Uani 1 1 d . .
H26 H 0.5614 0.6288 -0.1003 0.037 Uiso 1 1 calc R U
C27 C 0.3573(2) 0.58762(16) -0.05658(14) 0.0370(4) Uani 1 1 d . .
H27 H 0.3074 0.5339 -0.1232 0.044 Uiso 1 1 calc R U
C28 C 0.2794(2) 0.61044(16) 0.02869(15) 0.0372(4) Uani 1 1 d . .
H28 H 0.1770 0.5724 0.0193 0.045 Uiso 1 1 calc R U
C29 C 0.3538(2) 0.68970(15) 0.12773(14) 0.0349(4) Uani 1 1 d . .
H29 H 0.3018 0.7047 0.1851 0.042 Uiso 1 1 calc R U
C30 C 0.5053(2) 0.74667(14) 0.14171(13) 0.0305(4) Uani 1 1 d . .
H30 H 0.5552 0.7995 0.2087 0.037 Uiso 1 1 calc R U
N1 N 1.07463(14) 0.66279(11) 0.47604(10) 0.0201(3) Uani 1 1 d . .
N2 N 0.83475(14) 0.90903(10) 0.48357(9) 0.0190(3) Uani 1 1 d . .
N3 N 0.76824(15) 1.00152(11) 0.55408(9) 0.0203(3) Uani 1 1 d . .
N4 N 0.61366(14) 1.16907(10) 0.58279(9) 0.0192(3) Uani 1 1 d . .
N5 N 0.52005(14) 1.23883(10) 0.44556(9) 0.0192(3) Uani 1 1 d . .
N6 N 0.58482(15) 1.14386(11) 0.27816(9) 0.0216(3) Uani 1 1 d . .
N7 N 0.64861(15) 1.04486(11) 0.21121(9) 0.0211(3) Uani 1 1 d . .
O1 O 1.31127(18) 0.40403(12) 0.38803(10) 0.0468(4) Uani 1 1 d . .
H1 H 1.361(3) 0.357(2) 0.416(2) 0.070 Uiso 1 1 d . U
P1 P 0.78565(5) 0.80549(4) 0.08054(3) 0.02563(12) Uani 1 1 d . .

loop_
_atom_site_aniso_label
_atom_site_aniso_U_11
_atom_site_aniso_U_22
_atom_site_aniso_U_33
_atom_site_aniso_U_23
_atom_site_aniso_U_13
_atom_site_aniso_U_12
C2 0.0167(7) 0.0177(7) 0.0229(7) 0.0072(6) 0.0044(5) 0.0017(5)
C4 0.0157(7) 0.0157(7) 0.0208(7) 0.0069(5) 0.0027(5) 0.0012(5)
C5 0.0193(7) 0.0167(7) 0.0188(7) 0.0052(5) 0.0040(5) 0.0038(5)
C6 0.0166(7) 0.0173(7) 0.0189(7) 0.0065(5) 0.0014(5) 0.0007(5)
C7 0.0251(8) 0.0224(7) 0.0260(8) 0.0088(6) 0.0085(6) 0.0082(6)
C8 0.0336(9) 0.0242(8) 0.0189(7) 0.0092(6) 0.0054(6) 0.0089(6)
C9 0.0334(9) 0.0241(8) 0.0241(7) 0.0122(6) 0.0061(6) 0.0100(7)
C10 0.0204(7) 0.0199(7) 0.0203(7) 0.0099(6) 0.0036(6) 0.0034(6)
C11 0.0157(7) 0.0172(7) 0.0248(7) 0.0091(6) 0.0037(6) 0.0004(5)
C12 0.0195(7) 0.0235(7) 0.0255(7) 0.0116(6) 0.0025(6) 0.0041(6)
C13 0.0240(8) 0.0288(8) 0.0208(7) 0.0083(6) 0.0033(6) 0.0016(6)
C14 0.0201(7) 0.0210(7) 0.0266(8) 0.0041(6) 0.0058(6) 0.0034(6)
C15 0.0160(7) 0.0173(7) 0.0289(8) 0.0087(6) 0.0053(6) 0.0012(5)
C16 0.0259(8) 0.0202(7) 0.0334(8) 0.0122(6) 0.0097(6) 0.0080(6)
C18 0.0214(7) 0.0239(7) 0.0200(7) 0.0100(6) 0.0007(6) 0.0021(6)
C19 0.0215(7) 0.0238(7) 0.0181(7) 0.0071(6) -0.0002(6) 0.0002(6)
C20 0.0208(7) 0.0273(8) 0.0182(7) 0.0060(6) -0.0008(6) -0.0025(6)
C21 0.0212(8) 0.0301(8) 0.0223(7) 0.0025(6) 0.0016(6) -0.0027(6)
C22 0.0274(8) 0.0269(8) 0.0290(8) 0.0045(7) 0.0045(7) 0.0050(6)
C23 0.0316(9) 0.0351(9) 0.0220(7) 0.0126(7) 0.0038(6) -0.0012(7)
C24 0.0361(10) 0.0361(9) 0.0324(9) 0.0021(7) 0.0146(7) -0.0045(8)
C25 0.0311(8) 0.0225(8) 0.0279(8) 0.0143(6) 0.0038(6) 0.0071(6)
C26 0.0381(9) 0.0323(9) 0.0259(8) 0.0155(7) 0.0047(7) 0.0044(7)
C27 0.0401(10) 0.0357(9) 0.0332(9) 0.0155(8) -0.0038(8) -0.0038(8)
C28 0.0339(10) 0.0337(9) 0.0479(11) 0.0205(8) 0.0063(8) -0.0004(7)
C29 0.0405(10) 0.0295(9) 0.0407(10) 0.0164(8) 0.0163(8) 0.0077(7)
C30 0.0396(10) 0.0239(8) 0.0284(8) 0.0098(7) 0.0078(7) 0.0061(7)
N1 0.0181(6) 0.0183(6) 0.0262(6) 0.0105(5) 0.0051(5) 0.0031(5)
N2 0.0199(6) 0.0165(6) 0.0208(6) 0.0066(5) 0.0052(5) 0.0042(5)
N3 0.0255(6) 0.0191(6) 0.0172(6) 0.0075(5) 0.0051(5) 0.0080(5)
N4 0.0194(6) 0.0177(6) 0.0206(6) 0.0069(5) 0.0053(5) 0.0038(5)
N5 0.0179(6) 0.0175(6) 0.0220(6) 0.0074(5) 0.0035(5) 0.0039(5)
N6 0.0266(7) 0.0196(6) 0.0193(6) 0.0081(5) 0.0047(5) 0.0081(5)
N7 0.0225(6) 0.0206(6) 0.0185(6) 0.0059(5) 0.0031(5) 0.0042(5)
O1 0.0582(9) 0.0454(8) 0.0353(7) 0.0136(6) 0.0092(6) 0.0375(7)
P1 0.0282(2) 0.0259(2) 0.0228(2) 0.00997(16) 0.00318(16) 0.00666(16)

loop_
_atom_type_symbol
_atom_type_description
_atom_type_scat_dispersion_real
_atom_type_scat_dispersion_imag
_atom_type_scat_source
C C 0.0033 0.0016 'International Tables Vol C Tables 4.2.6.8 and 6.1.1.4'
H H 0.0000 0.0000 'International Tables Vol C Tables 4.2.6.8 and 6.1.1.4'
N N 0.0061 0.0033 'International Tables Vol C Tables 4.2.6.8 and 6.1.1.4'
O O 0.0106 0.0060 'International Tables Vol C Tables 4.2.6.8 and 6.1.1.4'
P P 0.1023 0.0942 'International Tables Vol C Tables 4.2.6.8 and 6.1.1.4'

loop_
_geom_angle_atom_site_label_1
_geom_angle_atom_site_label_2
_geom_angle_atom_site_label_3
_geom_angle
N4 C2 N5 126.63(13)
N4 C2 C7 116.82(12)
N5 C2 C7 116.54(12)
N4 C4 N3 116.20(12)
N4 C4 C5 122.94(12)
N3 C4 C5 120.83(12)
C6 C5 C4 116.06(13)
C6 C5 H5 122.0
C4 C5 H5 122.0
N5 C6 C5 122.70(13)
N5 C6 N6 116.58(12)
C5 C6 N6 120.72(13)
C2 C7 H7A 109.5
C2 C7 H7B 109.5
H7A C7 H7B 109.5
C2 C7 H7C 109.5
H7A C7 H7C 109.5
H7B C7 H7C 109.5
N3 C8 H8A 109.5
N3 C8 H8B 109.5
H8A C8 H8B 109.5
N3 C8 H8C 109.5
H8A C8 H8C 109.5
H8B C8 H8C 109.5
N6 C9 H9A 109.5
N6 C9 H9B 109.5
H9A C9 H9B 109.5
N6 C9 H9C 109.5
H9A C9 H9C 109.5
H9B C9 H9C 109.5
N2 C10 C11 118.84(13)
N2 C10 H10 120.6
C11 C10 H10 120.6
N1 C11 C12 122.71(13)
N1 C11 C10 114.42(12)
C12 C11 C10 122.87(13)
C13 C12 C11 118.41(13)
C13 C12 H12 120.8
C11 C12 H12 120.8
C12 C13 C14 119.63(14)
C12 C13 H13 120.2
C14 C13 H13 120.2
C15 C14 C13 118.38(14)
C15 C14 H14 120.8
C13 C14 H14 120.8
N1 C15 C14 122.85(13)
N1 C15 C16 114.28(13)
C14 C15 C16 122.87(13)
O1 C16 C15 109.97(13)
O1 C16 H16A 109.7
C15 C16 H16A 109.7
O1 C16 H16B 109.7
C15 C16 H16B 109.7
H16A C16 H16B 108.2
N7 C18 C19 118.97(13)
N7 C18 H18 120.5
C19 C18 H18 120.5
C20 C19 C18 125.81(14)
C20 C19 P1 111.02(11)
C18 C19 P1 122.80(11)
C19 C20 C21 113.29(14)
C19 C20 C23 125.59(14)
C21 C20 C23 121.13(13)
C22 C21 C20 113.35(14)
C22 C21 C24 125.30(15)
C20 C21 C24 121.33(15)
C21 C22 P1 112.19(12)
C21 C22 H22 123.9
P1 C22 H22 123.9
C20 C23 H23A 109.5
C20 C23 H23B 109.5
H23A C23 H23B 109.5
C20 C23 H23C 109.5
H23A C23 H23C 109.5
H23B C23 H23C 109.5
C21 C24 H24A 109.5
C21 C24 H24B 109.5
H24A C24 H24B 109.5
C21 C24 H24C 109.5
H24A C24 H24C 109.5
H24B C24 H24C 109.5
C30 C25 C26 118.82(15)
C30 C25 P1 118.48(12)
C26 C25 P1 122.70(13)
C27 C26 C25 120.30(16)
C27 C26 H26 119.8
C25 C26 H26 119.8
C26 C27 C28 120.13(16)
C26 C27 H27 119.9
C28 C27 H27 119.9
C29 C28 C27 119.98(17)
C29 C28 H28 120.0
C27 C28 H28 120.0
C30 C29 C28 120.05(16)
C30 C29 H29 120.0
C28 C29 H29 120.0
C29 C30 C25 120.70(16)
C29 C30 H30 119.6
C25 C30 H30 119.6
C15 N1 C11 118.02(12)
C10 N2 N3 119.79(12)
N2 N3 C4 115.54(11)
N2 N3 C8 121.65(11)
C4 N3 C8 122.81(12)
C2 N4 C4 115.80(12)
C2 N5 C6 115.80(12)
N7 N6 C6 114.87(11)
N7 N6 C9 120.38(12)
C6 N6 C9 122.31(12)
C18 N7 N6 119.05(12)
C16 O1 H1 110.5(17)
C22 P1 C19 89.47(7)
C22 P1 C25 105.32(7)
C19 P1 C25 102.44(7)

loop_
_geom_bond_atom_site_label_1
_geom_bond_atom_site_label_2
_geom_bond_distance
C2 N4 1.3317(18)
C2 N5 1.3421(18)
C2 C7 1.4968(19)
C4 N4 1.3446(18)
C4 N3 1.3840(17)
C4 C5 1.3875(19)
C5 C6 1.3802(19)
C5 H5 0.9300
C6 N5 1.3481(18)
C6 N6 1.3906(18)
C7 H7A 0.9600
C7 H7B 0.9600
C7 H7C 0.9600
C8 N3 1.4484(18)
C8 H8A 0.9600
C8 H8B 0.9600
C8 H8C 0.9600
C9 N6 1.4509(18)
C9 H9A 0.9600
C9 H9B 0.9600
C9 H9C 0.9600
C10 N2 1.2804(18)
C10 C11 1.464(2)
C10 H10 0.9300
C11 N1 1.3445(18)
C11 C12 1.393(2)
C12 C13 1.374(2)
C12 H12 0.9300
C13 C14 1.388(2)
C13 H13 0.9300
C14 C15 1.386(2)
C14 H14 0.9300
C15 N1 1.3391(18)
C15 C16 1.501(2)
C16 O1 1.4000(19)
C16 H16A 0.9700
C16 H16B 0.9700
C18 N7 1.2871(19)
C18 C19 1.440(2)
C18 H18 0.9300
C19 C20 1.360(2)
C19 P1 1.8178(15)
C20 C21 1.469(2)
C20 C23 1.500(2)
C21 C22 1.347(2)
C21 C24 1.500(2)
C22 P1 1.7923(16)
C22 H22 0.9300
C23 H23A 0.9600
C23 H23B 0.9600
C23 H23C 0.9600
C24 H24A 0.9600
C24 H24B 0.9600
C24 H24C 0.9600
C25 C30 1.393(2)
C25 C26 1.394(2)
C25 P1 1.8385(17)
C26 C27 1.384(3)
C26 H26 0.9300
C27 C28 1.385(3)
C27 H27 0.9300
C28 C29 1.381(3)
C28 H28 0.9300
C29 C30 1.379(2)
C29 H29 0.9300
C30 H30 0.9300
N2 N3 1.3567(16)
N6 N7 1.3668(17)
O1 H1 0.87(3)
